data_7107358
loop_
_publ_author_name
'Wei Zhong'
'Mingshi Xie'
'Qibai Jiang'
'Yizhi Li'
'Hong Yan'

_publ_section_title
;
 Unprecedented C-C and C-S Bond Formation via C-H Activation or Group
 Migration in the Reactions of Cp*IrS2C2B10H10 and Aryl Azides
;
_journal_name_full Chem.Commun.
_journal_page_first 2152
_journal_paper_doi 10.1039/c2cc16943f
_journal_volume 48
_journal_year 2012
_chemical_formula_sum 'C19 H31 B10 Ir N2 O2 S2'
_chemical_formula_weight 683.88
_chemical_name_systematic
;
?
;
_space_group_IT_number 2
_symmetry_cell_setting triclinic
_symmetry_space_group_name_Hall '-P 1'
_symmetry_space_group_name_H-M 'P -1'
_atom_sites_solution_hydrogens geom
_atom_sites_solution_primary direct
_atom_sites_solution_secondary difmap
_audit_creation_method SHELXL-97
_cell_angle_alpha 68.1290(10)
_cell_angle_beta 63.1900(10)
_cell_angle_gamma 87.3560(10)
_cell_formula_units_Z 2
_cell_length_a 11.4394(9)
_cell_length_b 11.8736(9)
_cell_length_c 12.1698(10)
_cell_measurement_temperature 296(2)
_cell_volume 1354.21(19)
_computing_structure_refinement 'SHELXL-97 (Sheldrick, 1997)'
_computing_structure_solution 'SHELXS-97 (Sheldrick, 1990)'
_diffrn_ambient_temperature 296(2)
_diffrn_measured_fraction_theta_full 0.977
_diffrn_measured_fraction_theta_max 0.977
_diffrn_radiation_monochromator graphite
_diffrn_radiation_source 'fine-focus sealed tube'
_diffrn_radiation_type MoK\a
_diffrn_radiation_wavelength 0.71073
_diffrn_reflns_av_R_equivalents 0.1172
_diffrn_reflns_av_sigmaI/netI 0.1035
_diffrn_reflns_limit_h_max 14
_diffrn_reflns_limit_h_min -14
_diffrn_reflns_limit_k_max 14
_diffrn_reflns_limit_k_min -13
_diffrn_reflns_limit_l_max 14
_diffrn_reflns_limit_l_min -14
_diffrn_reflns_number 7427
_diffrn_reflns_theta_full 26.00
_diffrn_reflns_theta_max 26.00
_diffrn_reflns_theta_min 2.02
_exptl_absorpt_coefficient_mu 5.106
_exptl_absorpt_correction_T_max 0.379
_exptl_absorpt_correction_T_min 0.276
_exptl_absorpt_correction_type multi-scan
_exptl_crystal_density_diffrn 1.677
_exptl_crystal_density_method 'not measured'
_exptl_crystal_F_000 668
_exptl_crystal_size_max 0.26
_exptl_crystal_size_mid 0.22
_exptl_crystal_size_min 0.19
_refine_diff_density_max 1.926
_refine_diff_density_min -1.944
_refine_diff_density_rms 0.158
_refine_ls_extinction_method none
_refine_ls_goodness_of_fit_ref 0.991
_refine_ls_hydrogen_treatment constr
_refine_ls_matrix_type full
_refine_ls_number_parameters 331
_refine_ls_number_reflns 5201
_refine_ls_number_restraints 0
_refine_ls_restrained_S_all 0.991
_refine_ls_R_factor_all 0.0479
_refine_ls_R_factor_gt 0.0412
_refine_ls_shift/su_max 0.078
_refine_ls_shift/su_mean 0.001
_refine_ls_structure_factor_coef Fsqd
_refine_ls_weighting_details 'calc w=1/[\s^2^(Fo^2^)+(0.0231P)^2^+0.0000P] where P=(Fo^2^+2Fc^2^)/3'
_refine_ls_weighting_scheme calc
_refine_ls_wR_factor_gt 0.0866
_refine_ls_wR_factor_ref 0.0884
_reflns_number_gt 4432
_reflns_number_total 5201
_reflns_threshold_expression >2sigma(I)
_cod_data_source_file c2cc16943f.txt
_cod_data_source_block 3
_cod_original_sg_symbol_H-M P-1
_cod_database_code 7107358

loop_
_symmetry_equiv_pos_as_xyz
'x, y, z'
'-x, -y, -z'

loop_
_atom_site_label
_atom_site_type_symbol
_atom_site_fract_x
_atom_site_fract_y
_atom_site_fract_z
_atom_site_U_iso_or_equiv
_atom_site_adp_type
_atom_site_occupancy
_atom_site_symmetry_multiplicity
_atom_site_calc_flag
_atom_site_refinement_flags
Ir1 Ir 0.74836(2) 0.63636(2) 0.73516(3) 0.03131(9) Uani 1 1 d .
S2 S 0.79640(16) 0.84652(13) 0.66760(17) 0.0323(4) Uani 1 1 d .
S1 S 0.67759(18) 0.60426(14) 0.96199(19) 0.0404(4) Uani 1 1 d .
C2 C 0.7964(7) 0.8662(5) 0.8092(7) 0.0341(15) Uani 1 1 d .
N1 N 0.5661(5) 0.6807(4) 0.7632(6) 0.0358(13) Uani 1 1 d .
H1 H 0.5017 0.6220 0.8016 0.043 Uiso 1 1 calc R
C1 C 0.7434(6) 0.7438(5) 0.9518(7) 0.0340(15) Uani 1 1 d .
C13 C 0.5408(7) 0.7962(6) 0.7250(7) 0.0340(15) Uani 1 1 d .
C18 C 0.4190(7) 0.8325(6) 0.7303(8) 0.0414(16) Uani 1 1 d .
C16 C 0.5174(8) 1.0460(6) 0.6253(7) 0.0431(17) Uani 1 1 d .
C14 C 0.6463(7) 0.8930(6) 0.6703(7) 0.0385(16) Uani 1 1 d .
O1 O 0.5965(8) 1.2512(5) 0.5317(8) 0.083(2) Uani 1 1 d .
C4 C 0.7523(6) 0.5165(6) 0.6325(8) 0.0388(16) Uani 1 1 d .
B8 B 0.8387(9) 0.7461(7) 1.0269(10) 0.046(2) Uani 1 1 d .
H8 H 0.8606 0.6628 1.0896 0.056 Uiso 1 1 calc R
C3 C 0.8575(7) 0.6178(6) 0.5410(8) 0.0427(17) Uani 1 1 d .
C7 C 0.9431(7) 0.6084(6) 0.6031(8) 0.0428(18) Uani 1 1 d .
O2 O 0.4004(7) 1.2005(5) 0.5696(7) 0.084(2) Uani 1 1 d .
C17 C 0.4085(8) 0.9562(6) 0.6811(8) 0.0473(19) Uani 1 1 d .
H17 H 0.3285 0.9799 0.6851 0.057 Uiso 1 1 calc R
C15 C 0.6365(8) 1.0165(6) 0.6172(7) 0.0426(17) Uani 1 1 d .
H15 H 0.7087 1.0769 0.5775 0.051 Uiso 1 1 calc R
C5 C 0.7677(7) 0.4494(6) 0.7470(8) 0.0408(17) Uani 1 1 d .
N2 N 0.5027(8) 1.1741(6) 0.5737(7) 0.0575(18) Uani 1 1 d .
B3 B 0.9130(8) 0.7934(7) 0.8514(10) 0.043(2) Uani 1 1 d .
H3 H 0.9827 0.7416 0.7989 0.052 Uiso 1 1 calc R
C6 C 0.8927(7) 0.5068(6) 0.7263(8) 0.0424(17) Uani 1 1 d .
B5 B 0.7688(8) 1.0005(7) 0.8325(9) 0.041(2) Uani 1 1 d .
H5 H 0.7464 1.0823 0.7684 0.049 Uiso 1 1 calc R
B6 B 0.6526(8) 0.8649(6) 0.9404(9) 0.0377(18) Uani 1 1 d .
H6 H 0.5544 0.8587 0.9456 0.045 Uiso 1 1 calc R
C9 C 0.8817(9) 0.7074(7) 0.4070(8) 0.059(2) Uani 1 1 d .
H9A H 0.8360 0.6738 0.3740 0.089 Uiso 1 1 calc R
H9B H 0.9749 0.7243 0.3465 0.089 Uiso 1 1 calc R
H9C H 0.8497 0.7819 0.4137 0.089 Uiso 1 1 calc R
C19 C 0.3045(7) 0.7342(7) 0.7839(9) 0.057(2) Uani 1 1 d .
H19A H 0.2312 0.7723 0.7762 0.086 Uiso 1 1 calc R
H19B H 0.2783 0.6842 0.8763 0.086 Uiso 1 1 calc R
H19C H 0.3318 0.6839 0.7330 0.086 Uiso 1 1 calc R
B11 B 0.6949(9) 0.9527(7) 1.0098(9) 0.045(2) Uani 1 1 d .
H11 H 0.6243 1.0044 1.0616 0.054 Uiso 1 1 calc R
C10 C 0.6402(9) 0.4920(7) 0.6092(10) 0.061(2) Uani 1 1 d .
H10A H 0.5632 0.4507 0.6938 0.092 Uiso 1 1 calc R
H10B H 0.6642 0.4412 0.5589 0.092 Uiso 1 1 calc R
H10C H 0.6212 0.5682 0.5599 0.092 Uiso 1 1 calc R
C8 C 1.0730(7) 0.6902(7) 0.5337(10) 0.061(2) Uani 1 1 d .
H8A H 1.1347 0.6714 0.4597 0.092 Uiso 1 1 calc R
H8B H 1.1073 0.6770 0.5958 0.092 Uiso 1 1 calc R
H8C H 1.0600 0.7744 0.5015 0.092 Uiso 1 1 calc R
C11 C 0.6875(8) 0.3336(6) 0.8610(10) 0.060(2) Uani 1 1 d .
H11A H 0.7294 0.2652 0.8455 0.090 Uiso 1 1 calc R
H11B H 0.6005 0.3263 0.8688 0.090 Uiso 1 1 calc R
H11C H 0.6806 0.3344 0.9423 0.090 Uiso 1 1 calc R
B12 B 0.8116(9) 0.8779(8) 1.0628(9) 0.048(2) Uani 1 1 d .
H12 H 0.8159 0.8813 1.1500 0.057 Uiso 1 1 calc R
B4 B 0.9307(8) 0.9545(7) 0.7783(10) 0.043(2) Uani 1 1 d .
H4 H 1.0124 1.0073 0.6780 0.051 Uiso 1 1 calc R
B7 B 0.6794(9) 0.7902(7) 1.0818(9) 0.043(2) Uani 1 1 d .
H7 H 0.5974 0.7354 1.1810 0.052 Uiso 1 1 calc R
C12 C 0.9540(9) 0.4599(7) 0.8192(10) 0.066(2) Uani 1 1 d .
H12A H 1.0372 0.5101 0.7805 0.098 Uiso 1 1 calc R
H12B H 0.9681 0.3767 0.8318 0.098 Uiso 1 1 calc R
H12C H 0.8956 0.4633 0.9041 0.098 Uiso 1 1 calc R
B10 B 0.8700(9) 1.0092(8) 0.9081(10) 0.049(2) Uani 1 1 d .
H10 H 0.9128 1.0978 0.8938 0.058 Uiso 1 1 calc R
B9 B 0.9565(9) 0.8817(8) 0.9198(10) 0.048(2) Uani 1 1 d .
H9 H 1.0552 0.8880 0.9133 0.057 Uiso 1 1 calc R

loop_
_atom_site_aniso_label
_atom_site_aniso_U_11
_atom_site_aniso_U_22
_atom_site_aniso_U_33
_atom_site_aniso_U_23
_atom_site_aniso_U_13
_atom_site_aniso_U_12
Ir1 0.03524(15) 0.02532(14) 0.03782(16) -0.01756(11) -0.01699(12) 0.00856(9)
S2 0.0392(9) 0.0288(8) 0.0315(9) -0.0152(7) -0.0160(8) 0.0053(7)
S1 0.0538(11) 0.0293(8) 0.0348(10) -0.0120(7) -0.0183(9) 0.0036(7)
C2 0.044(4) 0.030(3) 0.043(4) -0.022(3) -0.026(4) 0.010(3)
N1 0.034(3) 0.022(3) 0.051(4) -0.017(2) -0.017(3) 0.003(2)
C1 0.041(4) 0.030(3) 0.033(4) -0.015(3) -0.017(3) 0.010(3)
C13 0.045(4) 0.037(4) 0.031(4) -0.022(3) -0.020(3) 0.013(3)
C18 0.045(4) 0.050(4) 0.038(4) -0.024(3) -0.022(4) 0.015(3)
C16 0.067(5) 0.041(4) 0.039(4) -0.025(3) -0.033(4) 0.030(4)
C14 0.050(4) 0.036(4) 0.041(4) -0.018(3) -0.029(4) 0.017(3)
O1 0.125(6) 0.037(3) 0.106(6) -0.028(4) -0.071(5) 0.022(4)
C4 0.039(4) 0.036(4) 0.050(5) -0.031(3) -0.018(4) 0.012(3)
B8 0.056(5) 0.047(5) 0.050(6) -0.020(4) -0.035(5) 0.014(4)
C3 0.051(4) 0.036(4) 0.044(5) -0.029(3) -0.016(4) 0.016(3)
C7 0.043(4) 0.040(4) 0.064(6) -0.035(4) -0.029(4) 0.012(3)
O2 0.108(5) 0.071(4) 0.086(6) -0.033(4) -0.058(5) 0.058(4)
C17 0.063(5) 0.052(4) 0.045(5) -0.030(4) -0.034(4) 0.031(4)
C15 0.066(5) 0.034(4) 0.036(4) -0.019(3) -0.027(4) 0.015(3)
C5 0.050(4) 0.028(3) 0.047(5) -0.021(3) -0.020(4) 0.015(3)
N2 0.095(6) 0.044(4) 0.053(5) -0.028(3) -0.046(5) 0.036(4)
B3 0.035(4) 0.051(5) 0.055(6) -0.029(4) -0.025(4) 0.016(4)
C6 0.046(4) 0.046(4) 0.052(5) -0.031(4) -0.029(4) 0.027(3)
B5 0.062(5) 0.027(4) 0.050(5) -0.025(4) -0.032(5) 0.004(4)
B6 0.046(5) 0.031(4) 0.043(5) -0.017(4) -0.025(4) 0.010(3)
C9 0.076(6) 0.049(5) 0.045(5) -0.021(4) -0.020(5) 0.015(4)
C19 0.045(4) 0.071(5) 0.061(6) -0.029(5) -0.026(5) 0.013(4)
B11 0.052(5) 0.043(5) 0.050(6) -0.028(4) -0.025(5) 0.011(4)
C10 0.074(6) 0.051(5) 0.088(7) -0.045(5) -0.049(6) 0.018(4)
C8 0.040(4) 0.067(5) 0.067(6) -0.038(5) -0.006(4) 0.005(4)
C11 0.067(5) 0.034(4) 0.075(7) -0.022(4) -0.030(5) 0.010(4)
B12 0.059(5) 0.058(5) 0.045(5) -0.031(4) -0.031(5) 0.011(4)
B4 0.040(4) 0.036(4) 0.052(6) -0.019(4) -0.019(4) -0.007(3)
B7 0.056(5) 0.040(4) 0.037(5) -0.016(4) -0.024(4) 0.004(4)
C12 0.076(6) 0.069(5) 0.080(7) -0.040(5) -0.053(6) 0.042(5)
B10 0.049(5) 0.048(5) 0.050(6) -0.023(4) -0.021(5) -0.003(4)
B9 0.044(5) 0.059(5) 0.053(6) -0.032(5) -0.026(5) 0.011(4)

loop_
_atom_type_symbol
_atom_type_description
_atom_type_scat_dispersion_real
_atom_type_scat_dispersion_imag
_atom_type_scat_source
C C 0.0033 0.0016 'International Tables Vol C Tables 4.2.6.8 and 6.1.1.4'
H H 0.0000 0.0000 'International Tables Vol C Tables 4.2.6.8 and 6.1.1.4'
B B 0.0013 0.0007 'International Tables Vol C Tables 4.2.6.8 and 6.1.1.4'
N N 0.0061 0.0033 'International Tables Vol C Tables 4.2.6.8 and 6.1.1.4'
O O 0.0106 0.0060 'International Tables Vol C Tables 4.2.6.8 and 6.1.1.4'
S S 0.1246 0.1234 'International Tables Vol C Tables 4.2.6.8 and 6.1.1.4'
Ir Ir -1.4442 7.9887 'International Tables Vol C Tables 4.2.6.8 and 6.1.1.4'

loop_
_geom_angle_atom_site_label_1
_geom_angle_atom_site_label_2
_geom_angle_atom_site_label_3
_geom_angle
N1 Ir1 C7 148.6(3)
N1 Ir1 C5 112.8(2)
C7 Ir1 C5 64.3(3)
N1 Ir1 C6 152.5(2)
C7 Ir1 C6 37.4(3)
C5 Ir1 C6 39.7(3)
N1 Ir1 C4 94.8(2)
C7 Ir1 C4 63.4(2)
C5 Ir1 C4 37.6(3)
C6 Ir1 C4 64.0(2)
N1 Ir1 C3 110.2(3)
C7 Ir1 C3 38.8(3)
C5 Ir1 C3 64.4(3)
C6 Ir1 C3 64.5(3)
C4 Ir1 C3 38.0(2)
N1 Ir1 S2 81.80(14)
C7 Ir1 S2 97.40(17)
C5 Ir1 S2 161.6(2)
C6 Ir1 S2 125.42(19)
C4 Ir1 S2 134.40(19)
C3 Ir1 S2 100.77(17)
N1 Ir1 S1 87.42(18)
C7 Ir1 S1 124.0(2)
C5 Ir1 S1 100.4(2)
C6 Ir1 S1 95.4(2)
C4 Ir1 S1 134.41(19)
C3 Ir1 S1 159.91(19)
S2 Ir1 S1 91.05(6)
C14 S2 C2 104.5(3)
C14 S2 Ir1 100.2(2)
C2 S2 Ir1 105.5(2)
C1 S1 Ir1 104.2(2)
C1 C2 B6 62.4(4)
C1 C2 B4 111.8(5)
B6 C2 B4 114.7(5)
C1 C2 B5 113.0(6)
B6 C2 B5 62.6(5)
B4 C2 B5 63.4(4)
C1 C2 B3 62.0(4)
B6 C2 B3 115.0(6)
B4 C2 B3 61.6(4)
B5 C2 B3 114.7(5)
C1 C2 S2 117.4(4)
B6 C2 S2 120.8(4)
B4 C2 S2 117.6(5)
B5 C2 S2 122.1(5)
B3 C2 S2 112.9(5)
C13 N1 Ir1 123.5(4)
C2 C1 B7 108.9(5)
C2 C1 B8 109.3(5)
B7 C1 B8 62.1(5)
C2 C1 B6 59.9(4)
B7 C1 B6 62.2(4)
B8 C1 B6 112.9(5)
C2 C1 B3 60.9(4)
B7 C1 B3 112.1(5)
B8 C1 B3 61.4(5)
B6 C1 B3 112.0(5)
C2 C1 S1 118.5(4)
B7 C1 S1 122.9(5)
B8 C1 S1 122.5(4)
B6 C1 S1 117.7(4)
B3 C1 S1 117.8(5)
N1 C13 C18 125.8(6)
N1 C13 C14 117.7(6)
C18 C13 C14 116.4(5)
C17 C18 C13 119.7(6)
C17 C18 C19 121.3(7)
C13 C18 C19 118.9(6)
C15 C16 C17 122.1(6)
C15 C16 N2 119.0(7)
C17 C16 N2 118.9(7)
C15 C14 C13 123.5(6)
C15 C14 S2 120.5(5)
C13 C14 S2 116.0(5)
C5 C4 C3 110.5(6)
C5 C4 C10 126.0(7)
C3 C4 C10 123.4(7)
C5 C4 Ir1 70.2(4)
C3 C4 Ir1 71.3(4)
C10 C4 Ir1 123.1(5)
C1 B8 B7 58.7(4)
C1 B8 B12 105.6(6)
B7 B8 B12 59.8(5)
C1 B8 B3 60.1(4)
B7 B8 B3 108.2(6)
B12 B8 B3 107.9(6)
C1 B8 B9 106.3(6)
B7 B8 B9 107.9(6)
B12 B8 B9 60.1(5)
B3 B8 B9 59.8(5)
C4 C3 C7 105.3(6)
C4 C3 C9 127.9(7)
C7 C3 C9 126.6(7)
C4 C3 Ir1 70.7(4)
C7 C3 Ir1 69.4(4)
C9 C3 Ir1 127.8(5)
C6 C7 C3 110.5(6)
C6 C7 C8 126.5(7)
C3 C7 C8 122.8(7)
C6 C7 Ir1 72.0(4)
C3 C7 Ir1 71.7(4)
C8 C7 Ir1 128.1(5)
C18 C17 C16 120.7(7)
C16 C15 C14 117.5(7)
C4 C5 C11 128.3(6)
C4 C5 C6 107.2(6)
C11 C5 C6 124.1(6)
C4 C5 Ir1 72.2(4)
C11 C5 Ir1 128.0(5)
C6 C5 Ir1 70.9(3)
O2 N2 O1 122.9(7)
O2 N2 C16 119.0(7)
O1 N2 C16 118.0(7)
C2 B3 C1 57.1(4)
C2 B3 B4 58.9(4)
C1 B3 B4 105.7(5)
C2 B3 B8 104.1(6)
C1 B3 B8 58.6(4)
B4 B3 B8 108.4(6)
C2 B3 B9 104.8(5)
C1 B3 B9 105.7(6)
B4 B3 B9 60.2(5)
B8 B3 B9 60.5(5)
C7 C6 C5 106.5(6)
C7 C6 C12 127.7(7)
C5 C6 C12 125.7(7)
C7 C6 Ir1 70.6(4)
C5 C6 Ir1 69.4(3)
C12 C6 Ir1 126.6(5)
C2 B5 B6 58.2(4)
C2 B5 B11 103.8(5)
B6 B5 B11 59.5(5)
C2 B5 B10 103.5(6)
B6 B5 B10 107.5(6)
B11 B5 B10 60.5(5)
C2 B5 B4 58.4(4)
B6 B5 B4 107.0(5)
B11 B5 B4 107.2(6)
B10 B5 B4 58.9(5)
C2 B6 C1 57.8(4)
C2 B6 B11 105.4(5)
C1 B6 B11 105.8(5)
C2 B6 B5 59.2(4)
C1 B6 B5 106.5(6)
B11 B6 B5 60.7(4)
C2 B6 B7 104.1(5)
C1 B6 B7 58.1(4)
B11 B6 B7 60.3(4)
B5 B6 B7 108.5(5)
B6 B11 B5 59.9(4)
B6 B11 B7 60.3(4)
B5 B11 B7 107.9(6)
B6 B11 B12 107.1(5)
B5 B11 B12 107.6(6)
B7 B11 B12 58.8(4)
B6 B11 B10 107.5(6)
B5 B11 B10 60.2(5)
B7 B11 B10 106.7(6)
B12 B11 B10 59.5(5)
B7 B12 B8 60.4(5)
B7 B12 B9 108.8(6)
B8 B12 B9 60.6(5)
B7 B12 B10 108.4(6)
B8 B12 B10 108.3(7)
B9 B12 B10 59.6(5)
B7 B12 B11 60.0(4)
B8 B12 B11 108.7(5)
B9 B12 B11 108.5(6)
B10 B12 B11 60.5(5)
C2 B4 B10 104.7(6)
C2 B4 B3 59.5(4)
B10 B4 B3 108.2(7)
C2 B4 B9 105.1(6)
B10 B4 B9 59.9(5)
B3 B4 B9 60.0(5)
C2 B4 B5 58.3(4)
B10 B4 B5 60.6(5)
B3 B4 B5 108.7(5)
B9 B4 B5 108.6(7)
C1 B7 B12 106.0(6)
C1 B7 B8 59.2(5)
B12 B7 B8 59.8(5)
C1 B7 B6 59.7(4)
B12 B7 B6 108.3(6)
B8 B7 B6 108.6(6)
C1 B7 B11 106.5(6)
B12 B7 B11 61.1(5)
B8 B7 B11 109.1(6)
B6 B7 B11 59.5(4)
B9 B10 B4 60.0(5)
B9 B10 B12 59.6(5)
B4 B10 B12 107.1(6)
B9 B10 B5 108.6(6)
B4 B10 B5 60.5(5)
B12 B10 B5 107.2(5)
B9 B10 B11 108.1(6)
B4 B10 B11 107.5(5)
B12 B10 B11 60.0(5)
B5 B10 B11 59.3(5)
B10 B9 B3 108.2(6)
B10 B9 B12 60.8(5)
B3 B9 B12 107.4(6)
B10 B9 B4 60.1(5)
B3 B9 B4 59.8(5)
B12 B9 B4 108.0(6)
B10 B9 B8 108.3(6)
B3 B9 B8 59.8(5)
B12 B9 B8 59.3(5)
B4 B9 B8 107.5(5)

loop_
_geom_bond_atom_site_label_1
_geom_bond_atom_site_label_2
_geom_bond_distance
Ir1 N1 2.033(5)
Ir1 C7 2.181(7)
Ir1 C5 2.177(6)
Ir1 C6 2.199(6)
Ir1 C4 2.204(6)
Ir1 C3 2.212(7)
Ir1 S2 2.3227(15)
Ir1 S1 2.3768(19)
S2 C14 1.768(7)
S2 C2 1.824(7)
S1 C1 1.790(6)
C2 C1 1.657(9)
C2 B6 1.694(11)
C2 B4 1.713(9)
C2 B5 1.712(9)
C2 B3 1.724(10)
N1 C13 1.338(7)
C1 B7 1.706(11)
C1 B8 1.716(10)
C1 B6 1.735(9)
C1 B3 1.742(10)
C13 C18 1.420(9)
C13 C14 1.433(9)
C18 C17 1.387(9)
C18 C19 1.519(9)
C16 C15 1.359(10)
C16 C17 1.404(10)
C16 N2 1.448(8)
C14 C15 1.388(8)
O1 N2 1.223(9)
C4 C5 1.411(10)
C4 C3 1.436(9)
C4 C10 1.494(9)
B8 B7 1.765(12)
B8 B12 1.755(12)
B8 B3 1.764(13)
B8 B9 1.777(12)
C3 C7 1.461(10)
C3 C9 1.481(11)
C7 C6 1.405(10)
C7 C8 1.502(9)
O2 N2 1.215(8)
C5 C11 1.485(10)
C5 C6 1.487(10)
B3 B4 1.760(11)
B3 B9 1.764(12)
C6 C12 1.512(10)
B5 B6 1.769(11)
B5 B11 1.783(12)
B5 B10 1.800(11)
B5 B4 1.799(12)
B6 B11 1.762(11)
B6 B7 1.776(11)
B11 B7 1.776(11)
B11 B12 1.796(12)
B11 B10 1.807(12)
B12 B7 1.755(11)
B12 B9 1.768(13)
B12 B10 1.788(13)
B4 B10 1.769(13)
B4 B9 1.769(13)
B10 B9 1.766(12)
